data_1541828
loop_
_publ_author_name
'Xue, L.-X.'
'Padgett, C.W.'
'DesMarteau, D.D.'
'Pennington, W.T.'

_publ_section_title
;
 Synthesis and structures of alkali metal salts of bis((trifluoromethyl)
 sulfonyl) imide
;
_journal_name_full 'Solid State Sciences'
_journal_page_first 1535
_journal_page_last 1545
_journal_volume 4
_journal_year 2002
_chemical_formula_sum 'C2 Cs F6 N O4 S2'
_chemical_name_systematic 'Cs ((C F3)2 (S O2)2 N)'
_space_group_IT_number 15
_symmetry_space_group_name_Hall '-C 2yc'
_symmetry_space_group_name_H-M 'C 1 2/c 1'
_cell_angle_alpha 90
_cell_angle_beta 92.12
_cell_angle_gamma 90
_cell_formula_units_Z 8
_cell_length_a 22.428
_cell_length_b 7.014
_cell_length_c 13.518
_cell_volume 2125.061
_citation_journal_id_ASTM SSSCFJ
_cod_data_source_file Xue_SSSCFJ_2002_391.cif
_cod_data_source_block C2Cs1F6N1O4S2
_cod_original_formula_sum 'C2 Cs1 F6 N1 O4 S2'
_cod_database_code 1541828

loop_
_symmetry_equiv_pos_as_xyz
x,y,z
-x,y,-z+1/2
-x,-y,-z
x,-y,z-1/2
x+1/2,y+1/2,z
-x+1/2,y+1/2,-z+1/2
-x+1/2,-y+1/2,-z
x+1/2,-y+1/2,z-1/2

loop_
_atom_site_label
_atom_site_type_symbol
_atom_site_fract_x
_atom_site_fract_y
_atom_site_fract_z
_atom_site_occupancy
_atom_site_U_iso_or_equiv
O1 O-2 0.3165 1.044 -0.1047 1 0.0
O4 O-2 0.3149 0.4887 0.0283 1 0.0
F5 F-1 0.4437 0.496 0.0309 1 0.0
S1 S+4 0.34766 0.867 -0.087 1 0.0
O3 O-2 0.3207 0.6843 0.1758 1 0.0
F2 F-1 0.424 0.9663 -0.2154 1 0.0
S2 S+4 0.34327 0.6364 0.0833 1 0.0
F4 F-1 0.4515 0.672 0.1544 1 0.0
F1 F-1 0.4444 1.067 -0.0687 1 0.0
O2 O-2 0.3299 0.7044 -0.151 1 0.0
C1 C+4 0.4236 0.92 -0.1177 1 0.0
F3 F-1 0.4589 0.777 -0.1042 1 0.0
C2 C+4 0.4163 0.547 0.1127 1 0.0
N1 N-3 0.3527 0.8323 0.0283 1 0.0
Cs1 Cs+1 0.23267 0.37496 -0.1506 1 0.0
F6 F-1 0.4141 0.3907 0.1687 1 0.0
